data_2312812
loop_
_publ_author_name
'Kahlenberg, Volker'

_publ_section_title
;
 Cs<sub>4</sub>Ca[Si<sub>8</sub>O<sub>19</sub>]: a new mixed
 tetrahedral-octahedral oxosilicate, its topological features and
 comparison with other interrupted framework silicates.
;
_journal_coeditor_code YH5042SUP1
_journal_issue 3
_journal_name_full 'Acta crystallographica Section B, Structural science, crystal engineering and materials'
_journal_paper_doi 10.1107/S2052520625002537
_journal_volume 81
_journal_year 2025
_chemical_formula_sum 'Ca Cs4 O19 Si8'
_chemical_formula_weight 1100.44
_space_group_IT_number 14
_space_group_name_Hall '-P 2yn'
_space_group_name_H-M_alt 'P 1 21/n 1'
_symmetry_cell_setting monoclinic
_symmetry_Int_Tables_number 14
_symmetry_space_group_name_Hall '-P 2yn'
_symmetry_space_group_name_H-M 'P 1 21/n 1'
_audit_conform_dict_location ftp://ftp.iucr.org/pub/cif_core.dic
_audit_conform_dict_name cif_core.dic
_audit_conform_dict_version 2.4.3
_audit_creation_date 2025-02-18T08:27:13-00:00
_audit_creation_method 'WinGX routine CIF_UPDATE'
_cell_angle_alpha 90
_cell_angle_beta 90.044(8)
_cell_angle_gamma 90
_cell_formula_units_Z 2
_cell_length_a 7.1670(6)
_cell_length_b 12.0884(10)
_cell_length_c 12.4019(10)
_cell_measurement_reflns_used 3486
_cell_measurement_temperature 288(2)
_cell_measurement_theta_max 29.166
_cell_measurement_theta_min 4.61
_cell_volume 1074.47(15)
_computing_cell_refinement 'CrysAlisPro 1.171.40.84a (Rigaku OD, 2020)'
_computing_data_collection 'CrysAlisPro 1.171.40.84a (Rigaku OD, 2020)'
_computing_data_reduction 'CrysAlisPro 1.171.40.84a (Rigaku OD, 2020)'
_computing_structure_refinement 'SHELXL-97 (Sheldrick, 2008)'
_diffrn_ambient_temperature 288(2)
_diffrn_detector 'CCD plate'
_diffrn_detector_area_resol_mean 10.3575
_diffrn_detector_type Ruby
_diffrn_measured_fraction_theta_full 0.998
_diffrn_measured_fraction_theta_max 0.997
_diffrn_measurement_device 'four-circle diffractometer'
_diffrn_measurement_device_type 'Xcalibur, Ruby, Gemini ultra'
_diffrn_measurement_method '\w scans'
_diffrn_orient_matrix_type 'CrysAlisPro convention (1999,Acta A55,543-557)'
_diffrn_orient_matrix_UB_11 -0.0444253476
_diffrn_orient_matrix_UB_12 0.0317390124
_diffrn_orient_matrix_UB_13 -0.040712564
_diffrn_orient_matrix_UB_21 -0.0883325623
_diffrn_orient_matrix_UB_22 -0.0135258256
_diffrn_orient_matrix_UB_23 0.0221520903
_diffrn_orient_matrix_UB_31 0.0045034849
_diffrn_orient_matrix_UB_32 0.0474708441
_diffrn_orient_matrix_UB_33 0.0334865785
_diffrn_radiation_monochromator graphite
_diffrn_radiation_probe x-ray
_diffrn_radiation_type MoK\a
_diffrn_radiation_wavelength 0.71073
_diffrn_reflns_av_R_equivalents 0.0482
_diffrn_reflns_av_unetI/netI 0.0686
_diffrn_reflns_Laue_measured_fraction_full 0.998
_diffrn_reflns_Laue_measured_fraction_max 0.997
_diffrn_reflns_limit_h_max 8
_diffrn_reflns_limit_h_min -8
_diffrn_reflns_limit_k_max 14
_diffrn_reflns_limit_k_min -14
_diffrn_reflns_limit_l_max 14
_diffrn_reflns_limit_l_min -14
_diffrn_reflns_number 14449
_diffrn_reflns_point_group_measured_fraction_full 0.998
_diffrn_reflns_point_group_measured_fraction_max 0.997
_diffrn_reflns_theta_full 25.242
_diffrn_reflns_theta_max 25.349
_diffrn_reflns_theta_min 3.305
_diffrn_source 'fine-focus sealed X-ray tube'
_diffrn_source_type 'Enhance (Mo) X-ray Source'
_exptl_absorpt_coefficient_mu 7.503
_exptl_absorpt_correction_T_max 0.695
_exptl_absorpt_correction_T_min 0.45
_exptl_absorpt_correction_type analytical
_exptl_absorpt_process_details
;
        CrysAlisPro 1.171.40.84a (Rigaku Oxford Diffraction, 2020)
Analytical numeric absorption correction using a multifaceted crystal
        model based on expressions derived by R.C. Clark & J.S. Reid.
        (Clark, R. C. & Reid, J. S. (1995). Acta Cryst. A51, 887-897)
        Empirical absorption correction using spherical harmonics,
        implemented in SCALE3 ABSPACK scaling algorithm.
;
_exptl_crystal_colour colourless
_exptl_crystal_density_diffrn 3.401
_exptl_crystal_description 'prismatic fragment'
_exptl_crystal_F_000 1008
_exptl_crystal_size_max 0.157
_exptl_crystal_size_mid 0.111
_exptl_crystal_size_min 0.056
_refine_diff_density_max 2.68
_refine_diff_density_min -0.898
_refine_diff_density_rms 0.206
_refine_ls_extinction_method none
_refine_ls_goodness_of_fit_ref 1.055
_refine_ls_hydrogen_treatment undef
_refine_ls_matrix_type full
_refine_ls_number_parameters 149
_refine_ls_number_reflns 1962
_refine_ls_number_restraints 0
_refine_ls_restrained_S_all 1.055
_refine_ls_R_factor_all 0.0421
_refine_ls_R_factor_gt 0.0364
_refine_ls_shift/su_max 0
_refine_ls_shift/su_mean 0
_refine_ls_structure_factor_coef Fsqd
_refine_ls_weighting_details 'w=1/[\s^2^(Fo^2^)+(0.0410P)^2^+10.5411P] where P=(Fo^2^+2Fc^2^)/3'
_refine_ls_weighting_scheme calc
_refine_ls_wR_factor_gt 0.0891
_refine_ls_wR_factor_ref 0.092
_reflns_Friedel_coverage 0
_reflns_number_gt 1775
_reflns_number_total 1962
_reflns_threshold_expression 'I > 2\s(I)'
_publcif_datablock.id {054eb733-33b8-433d-acd0-975fcacb84d3}

_publcif_info_exptl_table_max_cols 5
_publcif_info_exptl_table_use_headnotes n
_cod_data_source_file yh5042.cif
_cod_data_source_block I
_cod_original_sg_symbol_H-M 'P 21/n'
_cod_database_code 2312812
_publcif_funding_html NA

loop_
_symmetry_equiv_pos_as_xyz
'x, y, z'
'-x+1/2, y+1/2, -z+1/2'
'-x, -y, -z'
'x-1/2, -y-1/2, z-1/2'

loop_
_atom_site_label
_atom_site_type_symbol
_atom_site_fract_x
_atom_site_fract_y
_atom_site_fract_z
_atom_site_U_iso_or_equiv
_atom_site_adp_type
_atom_site_occupancy
_atom_site_site_symmetry_order
_atom_site_calc_flag
_atom_site_refinement_flags_posn
_atom_site_refinement_flags_adp
_atom_site_refinement_flags_occupancy
_atom_site_disorder_assembly
_atom_site_disorder_group
Cs1 Cs 0.49624(10) 0.06690(4) 0.84059(4) 0.02360(18) Uani 1 1 d . . . . .
Cs2 Cs 0.51093(12) 0.43109(5) 0.82533(5) 0.03037(19) Uani 1 1 d . . . . .
Ca Ca 0 0 0 0.0142(5) Uani 1 2 d S . P . .
Si1 Si 0.0037(4) 0.36877(16) 0.00300(17) 0.0132(4) Uani 1 1 d . . . . .
Si2 Si 0.2729(3) 0.7700(2) 0.8752(2) 0.0142(5) Uani 1 1 d . . . . .
Si3 Si 0.3235(4) 0.2290(2) 0.0784(2) 0.0143(6) Uani 1 1 d . . . . .
Si4 Si 0.9566(3) 0.2269(2) 0.80265(19) 0.0139(5) Uani 1 1 d . . . . .
O1 O 0.5 0 0.5 0.0099(15) Uani 1 2 d S . P . .
O2 O 0.4571(8) 0.7467(5) 0.9498(5) 0.0136(15) Uani 1 1 d . . . . .
O3 O 0.1637(10) 0.2472(5) 0.7499(6) 0.0164(16) Uani 1 1 d . . . . .
O4 O 0.2165(9) 0.3345(6) 0.0228(6) 0.0281(17) Uani 1 1 d . . . . .
O5 O 0.9284(11) 0.1084(6) 0.8486(6) 0.0326(18) Uani 1 1 d . . . . .
O6 O 0.8049(10) 0.2553(5) 0.7088(5) 0.0168(16) Uani 1 1 d . . . . .
O7 O 0.8712(10) 0.3329(7) 0.1011(5) 0.0314(19) Uani 1 1 d . . . . .
O8 O 0.1869(10) 0.8874(6) 0.8891(6) 0.0292(17) Uani 1 1 d . . . . .
O9 O 0.2560(10) 0.1145(6) 0.0379(6) 0.0301(18) Uani 1 1 d . . . . .
O10 O 0.9248(10) 0.3268(7) 0.8897(6) 0.0322(19) Uani 1 1 d . . . . .

loop_
_atom_site_aniso_label
_atom_site_aniso_U_11
_atom_site_aniso_U_22
_atom_site_aniso_U_33
_atom_site_aniso_U_23
_atom_site_aniso_U_13
_atom_site_aniso_U_12
Cs1 0.0223(3) 0.0233(3) 0.0252(3) 0.0036(2) 0.0045(4) 0.0004(3)
Cs2 0.0341(4) 0.0300(3) 0.0270(3) 0.0033(2) -0.0056(5) -0.0008(3)
Ca 0.0159(12) 0.0106(10) 0.0161(11) 0.0002(9) 0.0059(15) 0.0011(13)
Si1 0.0135(11) 0.0100(9) 0.0160(10) 0.0006(8) -0.0002(13) 0.0008(11)
Si2 0.0066(11) 0.0251(14) 0.0108(13) -0.0006(11) 0.0028(10) 0.0003(10)
Si3 0.0056(12) 0.0280(15) 0.0093(13) -0.0014(11) -0.0016(10) -0.0014(11)
Si4 0.0109(13) 0.0259(13) 0.0048(10) 0.0008(9) 0.0005(9) -0.0012(9)
O1 0.011(2) 0.005(2) 0.014(2) 0.0000(19) -0.001(2) -0.001(2)
O2 0.006(4) 0.024(3) 0.011(3) 0.002(2) 0.001(2) -0.003(2)
O3 0.013(4) 0.028(4) 0.008(3) 0.002(2) 0.000(3) -0.002(3)
O4 0.017(3) 0.039(4) 0.028(4) 0.015(3) 0.007(3) 0.005(3)
O5 0.037(4) 0.031(4) 0.030(4) 0.016(3) -0.005(3) -0.006(3)
O6 0.015(4) 0.029(4) 0.006(3) -0.002(3) -0.003(3) 0.002(3)
O7 0.028(4) 0.051(5) 0.015(4) 0.001(3) 0.002(3) -0.022(4)
O8 0.024(4) 0.034(4) 0.030(4) -0.009(3) 0.002(4) 0.016(3)
O9 0.022(4) 0.035(4) 0.033(4) -0.017(3) 0.005(3) -0.013(3)
O10 0.020(4) 0.050(5) 0.027(4) -0.020(4) -0.001(3) 0.002(3)

loop_
_atom_type_symbol
_atom_type_description
_atom_type_scat_dispersion_real
_atom_type_scat_dispersion_imag
_atom_type_scat_source
O O 0.0106 0.006 'International Tables Vol C Tables 4.2.6.8 and 6.1.1.4'
Si Si 0.0817 0.0704 'International Tables Vol C Tables 4.2.6.8 and 6.1.1.4'
Ca Ca 0.2262 0.3064 'International Tables Vol C Tables 4.2.6.8 and 6.1.1.4'
Cs Cs -0.368 2.1192 'International Tables Vol C Tables 4.2.6.8 and 6.1.1.4'

loop_
_exptl_crystal_face_index_h
_exptl_crystal_face_index_k
_exptl_crystal_face_index_l
_exptl_crystal_face_perp_dist
2 -1 1 0.0344
-2 1 -1 0.0213
-2 -16 -3 0.0814
3 -2 -17 0.0584
3 16 -4 0.0686
0 14 10 0.059
0 -5 17 0.0394
0 16 -5 0.0607
0 0 -17 0.0518
9 6 2 0.0521
9 -6 -7 0.0476
-9 4 5 0.0207
-7 12 3 0.0348

loop_
_geom_angle_atom_site_label_1
_geom_angle_atom_site_label_2
_geom_angle_atom_site_label_3
_geom_angle
_geom_angle_site_symmetry_1
_geom_angle_site_symmetry_3
_geom_angle_publ_flag
O9 Ca O9 180 3 . ?
O9 Ca O5 90.1(3) 3 3_656 ?
O9 Ca O5 89.9(3) . 3_656 ?
O9 Ca O5 89.9(3) 3 1_454 ?
O9 Ca O5 90.1(3) . 1_454 ?
O5 Ca O5 180.0(3) 3_656 1_454 ?
O9 Ca O8 90.7(3) 3 3_566 ?
O9 Ca O8 89.3(3) . 3_566 ?
O5 Ca O8 88.8(3) 3_656 3_566 ?
O5 Ca O8 91.2(3) 1_454 3_566 ?
O9 Ca O8 89.3(3) 3 1_544 ?
O9 Ca O8 90.7(3) . 1_544 ?
O5 Ca O8 91.2(3) 3_656 1_544 ?
O5 Ca O8 88.8(3) 1_454 1_544 ?
O8 Ca O8 180.0(4) 3_566 1_544 ?
O1 Si1 O10 106.9(3) 2 1_454 ?
O1 Si1 O4 106.2(3) 2 . ?
O10 Si1 O4 112.9(4) 1_454 . ?
O1 Si1 O7 106.1(3) 2 1_455 ?
O10 Si1 O7 111.9(4) 1_454 1_455 ?
O4 Si1 O7 112.3(4) . 1_455 ?
O8 Si2 O2 114.4(4) . . ?
O8 Si2 O3 111.6(4) . 2_556 ?
O2 Si2 O3 106.4(3) . 2_556 ?
O8 Si2 O7 114.9(4) . 3_666 ?
O2 Si2 O7 106.0(4) . 3_666 ?
O3 Si2 O7 102.5(4) 2_556 3_666 ?
O9 Si3 O6 113.5(4) . 4_565 ?
O9 Si3 O2 113.0(4) . 3_666 ?
O6 Si3 O2 105.6(4) 4_565 3_666 ?
O9 Si3 O4 114.4(4) . . ?
O6 Si3 O4 106.7(4) 4_565 . ?
O2 Si3 O4 102.7(3) 3_666 . ?
O5 Si4 O6 111.6(4) . . ?
O5 Si4 O10 114.8(4) . . ?
O6 Si4 O10 102.9(4) . . ?
O5 Si4 O3 113.7(4) . 1_655 ?
O6 Si4 O3 106.7(3) . 1_655 ?
Si1 O1 Si1 180 4_666 2_545 ?
Si2 O2 Si3 128.5(4) . 3_666 ?
Si2 O3 Si4 130.8(4) 2_546 1_455 ?
Si1 O4 Si3 135.4(5) . . ?
Si4 O6 Si3 132.6(5) . 4_666 ?
Si1 O7 Si2 135.5(5) 1_655 3_666 ?
Si1 O10 Si4 139.9(5) 1_656 . ?

loop_
_geom_bond_atom_site_label_1
_geom_bond_atom_site_label_2
_geom_bond_distance
_geom_bond_site_symmetry_2
_geom_bond_publ_flag
Cs1 O9 3.048(7) 1_556 ?
Cs1 O5 3.139(8) . ?
Cs1 O8 3.160(8) 1_545 ?
Cs1 O9 3.199(8) 3_656 ?
Cs1 O7 3.330(7) 4_566 ?
Cs1 O3 3.420(7) . ?
Cs1 O2 3.456(6) 3_667 ?
Cs1 O6 3.572(7) . ?
Cs2 O8 3.059(8) 2_546 ?
Cs2 O5 3.072(8) 2_656 ?
Cs2 O10 3.319(7) . ?
Cs2 O6 3.324(7) . ?
Cs2 O4 3.438(7) 1_556 ?
Cs2 O3 3.465(7) . ?
Cs2 O2 3.528(6) 3_667 ?
Ca O9 2.346(7) 3 ?
Ca O9 2.346(7) . ?
Ca O5 2.347(7) 3_656 ?
Ca O5 2.347(7) 1_454 ?
Ca O8 2.354(6) 3_566 ?
Ca O8 2.354(6) 1_544 ?
Si1 O1 1.5871(19) 2 ?
Si1 O10 1.597(7) 1_454 ?
Si1 O4 1.599(7) . ?
Si1 O7 1.603(7) 1_455 ?
Si2 O8 1.558(7) . ?
Si2 O2 1.636(6) . ?
Si2 O3 1.640(8) 2_556 ?
Si2 O7 1.643(8) 3_666 ?
Si3 O9 1.549(7) . ?
Si3 O6 1.635(7) 4_565 ?
Si3 O2 1.637(6) 3_666 ?
Si3 O4 1.640(7) . ?
Si4 O5 1.555(7) . ?
Si4 O6 1.628(7) . ?
Si4 O10 1.635(7) . ?
Si4 O3 1.641(8) 1_655 ?

loop_
_publcif_info_cif.paper_type
CB

loop_
_publcif_info_datablock.id
_publcif_info_datablock.publ_exptl
_publcif_info_datablock.publ_geom
_publcif_info_datablock.structure
{76934c95-030d-415e-bd6c-dfbb5d305ae1} ? ? ?
{054eb733-33b8-433d-acd0-975fcacb84d3} y y y

loop_
_publcif_info_exptl_table_extra_item
sin_theta_over_lambda_max

loop_
_publcif_info_exptl_table_header_item
?

loop_
_publcif_info_tables.block_id
_publcif_info_tables.reference_item
{76934c95-030d-415e-bd6c-dfbb5d305ae1} '_publcif_info_datablock.publ_exptl'
